data_4103302
loop_
_publ_author_name
'Airon C. Soegiarto'
'Angiolina Comotti'
'Michael D. Ward'

_publ_section_title
;
 Controlled Orientation of Polyconjugated Guest Molecules in Tunable Host
 Cavities
;
_journal_name_full 'Journal of the American Chemical Society'
_journal_page_first 14603
_journal_page_last 14616
_journal_paper_doi 10.1021/ja106106d
_journal_volume 132
_journal_year 2010
_chemical_formula_sum 'C30 H38 N6 O8 S2'
_chemical_formula_weight 674.78
_chemical_name_systematic
; 
 ? 
;
_space_group_IT_number 2
_symmetry_cell_setting triclinic
_symmetry_space_group_name_Hall '-P 1'
_symmetry_space_group_name_H-M 'P -1'
_atom_sites_solution_hydrogens geom
_atom_sites_solution_primary direct
_atom_sites_solution_secondary difmap
_audit_creation_method SHELXL-97
_cell_angle_alpha 95.493(2)
_cell_angle_beta 98.852(2)
_cell_angle_gamma 92.424(2)
_cell_formula_units_Z 1
_cell_length_a 6.1532(8)
_cell_length_b 7.2222(10)
_cell_length_c 18.283(2)
_cell_measurement_reflns_used 6003
_cell_measurement_temperature 200(2)
_cell_measurement_theta_max 26.48
_cell_measurement_theta_min 2.27
_cell_volume 797.78(17)
_computing_cell_refinement 'Bruker SAINT'
_computing_data_collection 'Bruker APEX2'
_computing_data_reduction 'Bruker SAINT'
_computing_molecular_graphics 'Bruker SHELXTL'
_computing_publication_material 'Bruker SHELXTL'
_computing_structure_refinement 'SHELXL-97 (Sheldrick, 2008)'
_computing_structure_solution 'SHELXS-97 (Sheldrick, 2008)'
_diffrn_ambient_temperature 200(2)
_diffrn_measured_fraction_theta_full 0.998
_diffrn_measured_fraction_theta_max 0.998
_diffrn_measurement_device_type 'Bruker APEX-II CCD'
_diffrn_measurement_method '\f and \w scans'
_diffrn_radiation_monochromator graphite
_diffrn_radiation_source 'fine-focus sealed tube'
_diffrn_radiation_type MoK\a
_diffrn_radiation_wavelength 0.71073
_diffrn_reflns_av_R_equivalents 0.0166
_diffrn_reflns_av_sigmaI/netI 0.0170
_diffrn_reflns_limit_h_max 7
_diffrn_reflns_limit_h_min -7
_diffrn_reflns_limit_k_max 9
_diffrn_reflns_limit_k_min -9
_diffrn_reflns_limit_l_max 22
_diffrn_reflns_limit_l_min -22
_diffrn_reflns_number 10191
_diffrn_reflns_theta_full 26.50
_diffrn_reflns_theta_max 26.50
_diffrn_reflns_theta_min 1.13
_exptl_absorpt_coefficient_mu 0.227
_exptl_absorpt_correction_T_max 0.9910
_exptl_absorpt_correction_T_min 0.8931
_exptl_absorpt_correction_type multi-scan
_exptl_absorpt_process_details sadabs
_exptl_crystal_colour colourless
_exptl_crystal_density_diffrn 1.405
_exptl_crystal_density_method 'not measured'
_exptl_crystal_description plate
_exptl_crystal_F_000 356
_exptl_crystal_size_max 0.51
_exptl_crystal_size_mid 0.43
_exptl_crystal_size_min 0.04
_refine_diff_density_max 0.324
_refine_diff_density_min -0.401
_refine_diff_density_rms 0.062
_refine_ls_extinction_method none
_refine_ls_goodness_of_fit_ref 1.111
_refine_ls_hydrogen_treatment constr
_refine_ls_matrix_type full
_refine_ls_number_parameters 208
_refine_ls_number_reflns 3303
_refine_ls_number_restraints 0
_refine_ls_restrained_S_all 1.111
_refine_ls_R_factor_all 0.0353
_refine_ls_R_factor_gt 0.0307
_refine_ls_shift/su_max 0.000
_refine_ls_shift/su_mean 0.000
_refine_ls_structure_factor_coef Fsqd
_refine_ls_weighting_details 'calc w=1/[\s^2^(Fo^2^)+(0.0575P)^2^+0.2595P] where P=(Fo^2^+2Fc^2^)/3'
_refine_ls_weighting_scheme calc
_refine_ls_wR_factor_gt 0.0889
_refine_ls_wR_factor_ref 0.1006
_reflns_number_gt 2997
_reflns_number_total 3303
_reflns_threshold_expression >2sigma(I)
_cod_data_source_file ja106106d_si_027.cif
_cod_data_source_block GDS_28
_cod_original_cell_volume 797.77(18)
_cod_database_code 4103302

loop_
_symmetry_equiv_pos_as_xyz
'x, y, z'
'-x, -y, -z'

loop_
_atom_site_label
_atom_site_type_symbol
_atom_site_fract_x
_atom_site_fract_y
_atom_site_fract_z
_atom_site_U_iso_or_equiv
_atom_site_adp_type
_atom_site_occupancy
_atom_site_symmetry_multiplicity
_atom_site_calc_flag
_atom_site_refinement_flags
S1 S 0.79272(5) 0.74152(5) 0.387425(18) 0.01810(12) Uani 1 1 d .
C1 C 0.4337(2) 0.2436(2) 0.42628(8) 0.0210(3) Uani 1 1 d .
C3 C 1.0002(2) 0.7145(2) 0.26504(8) 0.0243(3) Uani 1 1 d .
H3 H 1.1179 0.7871 0.2959 0.029 Uiso 1 1 calc R
C2 C 0.8123(2) 0.66578(19) 0.29378(8) 0.0193(3) Uani 1 1 d .
C5 C 0.8447(2) 0.5504(2) 0.14717(8) 0.0228(3) Uani 1 1 d .
C7 C 0.6412(2) 0.5561(2) 0.24936(8) 0.0243(3) Uani 1 1 d .
H7 H 0.5133 0.5216 0.2692 0.029 Uiso 1 1 calc R
C6 C 0.6581(3) 0.4976(2) 0.17624(8) 0.0258(3) Uani 1 1 d .
H6 H 0.5424 0.4215 0.1459 0.031 Uiso 1 1 calc R
C4 C 1.0175(2) 0.6577(2) 0.19146(8) 0.0255(3) Uani 1 1 d .
H4 H 1.1457 0.6918 0.1717 0.031 Uiso 1 1 calc R
C8 C 1.0267(3) 0.5417(2) 0.04017(8) 0.0275(3) Uani 1 1 d .
H8A H 1.1633 0.4926 0.0652 0.033 Uiso 1 1 calc R
H8B H 1.0464 0.6791 0.0432 0.033 Uiso 1 1 calc R
C11 C 0.1323(3) 0.1493(2) 0.16183(10) 0.0347(4) Uani 1 1 d .
H11 H -0.0047 0.2055 0.1613 0.042 Uiso 1 1 calc R
C14 C 0.5280(3) -0.0166(2) 0.16238(10) 0.0340(4) Uani 1 1 d .
H14 H 0.6645 -0.0738 0.1633 0.041 Uiso 1 1 calc R
C9 C 0.3953(3) -0.0040(2) 0.09460(9) 0.0291(3) Uani 1 1 d .
C12 C 0.2672(3) 0.1356(2) 0.22854(10) 0.0375(4) Uani 1 1 d .
H12 H 0.2240 0.1830 0.2741 0.045 Uiso 1 1 calc R
C10 C 0.1971(3) 0.0810(2) 0.09561(9) 0.0322(4) Uani 1 1 d .
H10 H 0.1041 0.0925 0.0499 0.039 Uiso 1 1 calc R
C13 C 0.4643(3) 0.0529(3) 0.22868(10) 0.0390(4) Uani 1 1 d .
H13 H 0.5575 0.0434 0.2745 0.047 Uiso 1 1 calc R
C15 C 0.4653(4) -0.0769(2) 0.02215(10) 0.0403(4) Uani 1 1 d .
H15A H 0.3416 -0.1544 -0.0085 0.048 Uiso 1 1 calc R
H15B H 0.5899 -0.1578 0.0328 0.048 Uiso 1 1 calc R
N3 N 0.3175(2) 0.39458(18) 0.42451(7) 0.0261(3) Uani 1 1 d .
H3A H 0.3834 0.5043 0.4228 0.031 Uiso 1 1 calc R
H3B H 0.1747 0.3848 0.4250 0.031 Uiso 1 1 calc R
N1 N 0.3377(2) 0.07657(18) 0.42753(7) 0.0260(3) Uani 1 1 d .
H1A H 0.4165 -0.0223 0.4278 0.031 Uiso 1 1 calc R
H1B H 0.1951 0.0644 0.4281 0.031 Uiso 1 1 calc R
N2 N 0.6479(2) 0.26026(18) 0.42547(8) 0.0293(3) Uani 1 1 d .
H2A H 0.7258 0.1608 0.4258 0.035 Uiso 1 1 calc R
H2B H 0.7128 0.3708 0.4246 0.035 Uiso 1 1 calc R
O3 O 0.55822(16) 0.72998(14) 0.39300(6) 0.0232(2) Uani 1 1 d .
O2 O 0.88630(17) 0.93290(14) 0.40098(6) 0.0257(2) Uani 1 1 d .
O4 O 0.84261(19) 0.48787(16) 0.07367(6) 0.0297(3) Uani 1 1 d .
O1 O 0.91685(18) 0.61617(15) 0.43342(6) 0.0275(3) Uani 1 1 d .

loop_
_atom_site_aniso_label
_atom_site_aniso_U_11
_atom_site_aniso_U_22
_atom_site_aniso_U_33
_atom_site_aniso_U_23
_atom_site_aniso_U_13
_atom_site_aniso_U_12
S1 0.01886(19) 0.01821(19) 0.01776(18) 0.00040(13) 0.00554(13) 0.00098(13)
C1 0.0224(7) 0.0235(7) 0.0166(6) -0.0010(5) 0.0040(5) 0.0013(5)
C3 0.0236(7) 0.0268(7) 0.0216(7) -0.0015(6) 0.0050(6) -0.0043(6)
C2 0.0221(7) 0.0185(7) 0.0178(6) 0.0014(5) 0.0050(5) 0.0014(5)
C5 0.0291(8) 0.0213(7) 0.0185(7) -0.0004(5) 0.0064(6) 0.0012(6)
C7 0.0234(7) 0.0251(7) 0.0247(7) 0.0001(6) 0.0081(6) -0.0036(6)
C6 0.0261(7) 0.0255(8) 0.0240(7) -0.0030(6) 0.0035(6) -0.0052(6)
C4 0.0244(7) 0.0300(8) 0.0231(7) -0.0003(6) 0.0097(6) -0.0032(6)
C8 0.0330(8) 0.0300(8) 0.0199(8) -0.0010(6) 0.0087(6) -0.0029(6)
C11 0.0362(9) 0.0275(8) 0.0425(10) 0.0037(7) 0.0122(7) 0.0039(7)
C14 0.0343(9) 0.0281(8) 0.0397(9) 0.0067(7) 0.0044(7) 0.0030(7)
C9 0.0398(9) 0.0202(7) 0.0280(8) 0.0017(6) 0.0096(7) -0.0032(6)
C12 0.0583(12) 0.0278(8) 0.0281(8) 0.0004(7) 0.0149(8) -0.0006(8)
C10 0.0371(9) 0.0292(8) 0.0278(8) 0.0033(6) -0.0022(7) -0.0009(7)
C13 0.0518(11) 0.0354(9) 0.0271(8) 0.0062(7) -0.0034(8) -0.0006(8)
C15 0.0606(12) 0.0279(9) 0.0353(9) -0.0009(7) 0.0207(8) -0.0029(8)
N3 0.0227(6) 0.0237(6) 0.0332(7) 0.0024(5) 0.0082(5) 0.0040(5)
N1 0.0213(6) 0.0234(6) 0.0329(7) -0.0001(5) 0.0054(5) 0.0001(5)
N2 0.0215(6) 0.0211(6) 0.0458(8) 0.0001(6) 0.0086(6) 0.0019(5)
O3 0.0202(5) 0.0251(5) 0.0251(5) 0.0001(4) 0.0079(4) 0.0009(4)
O2 0.0251(5) 0.0218(5) 0.0297(6) -0.0046(4) 0.0080(4) -0.0023(4)
O4 0.0340(6) 0.0350(6) 0.0193(5) -0.0048(4) 0.0090(4) -0.0072(5)
O1 0.0282(6) 0.0317(6) 0.0246(5) 0.0072(4) 0.0059(4) 0.0083(5)

loop_
_atom_type_symbol
_atom_type_description
_atom_type_scat_dispersion_real
_atom_type_scat_dispersion_imag
_atom_type_scat_source
C C 0.0033 0.0016 'International Tables Vol C Tables 4.2.6.8 and 6.1.1.4'
H H 0.0000 0.0000 'International Tables Vol C Tables 4.2.6.8 and 6.1.1.4'
N N 0.0061 0.0033 'International Tables Vol C Tables 4.2.6.8 and 6.1.1.4'
O O 0.0106 0.0060 'International Tables Vol C Tables 4.2.6.8 and 6.1.1.4'
S S 0.1246 0.1234 'International Tables Vol C Tables 4.2.6.8 and 6.1.1.4'

loop_
_geom_angle_atom_site_label_1
_geom_angle_atom_site_label_2
_geom_angle_atom_site_label_3
_geom_angle
_geom_angle_site_symmetry_1
_geom_angle_site_symmetry_3
O1 S1 O2 112.71(7) . .
O1 S1 O3 112.20(6) . .
O2 S1 O3 112.04(6) . .
O1 S1 C2 106.90(6) . .
O2 S1 C2 106.15(6) . .
O3 S1 C2 106.29(6) . .
N2 C1 N1 119.52(13) . .
N2 C1 N3 119.36(13) . .
N1 C1 N3 121.11(13) . .
C2 C3 C4 120.42(13) . .
C2 C3 H3 119.8 . .
C4 C3 H3 119.8 . .
C3 C2 C7 120.07(13) . .
C3 C2 S1 119.67(11) . .
C7 C2 S1 120.25(11) . .
O4 C5 C4 124.25(13) . .
O4 C5 C6 115.13(13) . .
C4 C5 C6 120.62(13) . .
C6 C7 C2 119.83(13) . .
C6 C7 H7 120.1 . .
C2 C7 H7 120.1 . .
C7 C6 C5 119.88(13) . .
C7 C6 H6 120.1 . .
C5 C6 H6 120.1 . .
C3 C4 C5 119.15(13) . .
C3 C4 H4 120.4 . .
C5 C4 H4 120.4 . .
O4 C8 C8 105.37(15) . 2_765
O4 C8 H8A 110.7 . .
C8 C8 H8A 110.7 2_765 .
O4 C8 H8B 110.7 . .
C8 C8 H8B 110.7 2_765 .
H8A C8 H8B 108.8 . .
C12 C11 C10 119.86(17) . .
C12 C11 H11 120.1 . .
C10 C11 H11 120.1 . .
C13 C14 C9 121.02(17) . .
C13 C14 H14 119.5 . .
C9 C14 H14 119.5 . .
C14 C9 C10 117.69(15) . .
C14 C9 C15 121.26(16) . .
C10 C9 C15 121.05(16) . .
C13 C12 C11 119.60(16) . .
C13 C12 H12 120.2 . .
C11 C12 H12 120.2 . .
C11 C10 C9 121.41(16) . .
C11 C10 H10 119.3 . .
C9 C10 H10 119.3 . .
C12 C13 C14 120.43(16) . .
C12 C13 H13 119.8 . .
C14 C13 H13 119.8 . .
C9 C15 C15 113.13(18) . 2_655
C9 C15 H15A 109.0 . .
C15 C15 H15A 109.0 2_655 .
C9 C15 H15B 109.0 . .
C15 C15 H15B 109.0 2_655 .
H15A C15 H15B 107.8 . .
C1 N3 H3A 120.0 . .
C1 N3 H3B 120.0 . .
H3A N3 H3B 120.0 . .
C1 N1 H1A 120.0 . .
C1 N1 H1B 120.0 . .
H1A N1 H1B 120.0 . .
C1 N2 H2A 120.0 . .
C1 N2 H2B 120.0 . .
H2A N2 H2B 120.0 . .
C5 O4 C8 117.73(12) . .

loop_
_geom_bond_atom_site_label_1
_geom_bond_atom_site_label_2
_geom_bond_distance
_geom_bond_site_symmetry_2
S1 O1 1.4549(11) .
S1 O2 1.4583(11) .
S1 O3 1.4615(11) .
S1 C2 1.7705(14) .
C1 N2 1.3212(19) .
C1 N1 1.3242(19) .
C1 N3 1.3292(19) .
C3 C2 1.388(2) .
C3 C4 1.390(2) .
C3 H3 0.9500 .
C2 C7 1.392(2) .
C5 O4 1.3741(17) .
C5 C4 1.390(2) .
C5 C6 1.391(2) .
C7 C6 1.384(2) .
C7 H7 0.9500 .
C6 H6 0.9500 .
C4 H4 0.9500 .
C8 O4 1.4251(18) .
C8 C8 1.515(3) 2_765
C8 H8A 0.9900 .
C8 H8B 0.9900 .
C11 C12 1.380(3) .
C11 C10 1.385(2) .
C11 H11 0.9500 .
C14 C13 1.386(3) .
C14 C9 1.388(2) .
C14 H14 0.9500 .
C9 C10 1.391(2) .
C9 C15 1.509(2) .
C12 C13 1.374(3) .
C12 H12 0.9500 .
C10 H10 0.9500 .
C13 H13 0.9500 .
C15 C15 1.520(3) 2_655
C15 H15A 0.9900 .
C15 H15B 0.9900 .
N3 H3A 0.8800 .
N3 H3B 0.8800 .
N1 H1A 0.8800 .
N1 H1B 0.8800 .
N2 H2A 0.8800 .
N2 H2B 0.8800 .

loop_
_geom_hbond_atom_site_label_D
_geom_hbond_atom_site_label_H
_geom_hbond_atom_site_label_A
_geom_hbond_distance_DH
_geom_hbond_distance_HA
_geom_hbond_distance_DA
_geom_hbond_angle_DHA
_geom_hbond_site_symmetry_A
N3 H3A O3 0.88 2.08 2.9360(17) 165.0 .
N3 H3B O1 0.88 2.36 3.0122(17) 130.8 1_455
N1 H1A O3 0.88 2.11 2.9587(16) 161.9 1_545
N1 H1B O2 0.88 2.06 2.8761(17) 154.8 1_445
N2 H2A O2 0.88 2.01 2.8695(17) 166.8 1_545
N2 H2B O1 0.88 2.11 2.9768(18) 169.9 .

loop_
_geom_torsion_atom_site_label_1
_geom_torsion_atom_site_label_2
_geom_torsion_atom_site_label_3
_geom_torsion_atom_site_label_4
_geom_torsion
_geom_torsion_site_symmetry_1
_geom_torsion_site_symmetry_4
C4 C3 C2 C7 1.3(2) . .
C4 C3 C2 S1 -179.39(12) . .
O1 S1 C2 C3 -80.24(13) . .
O2 S1 C2 C3 40.30(13) . .
O3 S1 C2 C3 159.75(12) . .
O1 S1 C2 C7 99.04(13) . .
O2 S1 C2 C7 -140.43(12) . .
O3 S1 C2 C7 -20.98(14) . .
C3 C2 C7 C6 -0.7(2) . .
S1 C2 C7 C6 -179.99(11) . .
C2 C7 C6 C5 -0.8(2) . .
O4 C5 C6 C7 -178.74(13) . .
C4 C5 C6 C7 1.7(2) . .
C2 C3 C4 C5 -0.5(2) . .
O4 C5 C4 C3 179.39(14) . .
C6 C5 C4 C3 -1.0(2) . .
C13 C14 C9 C10 0.1(2) . .
C13 C14 C9 C15 179.08(15) . .
C10 C11 C12 C13 -0.4(3) . .
C12 C11 C10 C9 0.8(3) . .
C14 C9 C10 C11 -0.6(2) . .
C15 C9 C10 C11 -179.59(15) . .
C11 C12 C13 C14 -0.1(3) . .
C9 C14 C13 C12 0.2(3) . .
C14 C9 C15 C15 -106.9(2) . 2_655
C10 C9 C15 C15 72.0(3) . 2_655
C4 C5 O4 C8 -2.1(2) . .
C6 C5 O4 C8 178.33(13) . .
C8 C8 O4 C5 -178.12(15) 2_765 .
